data_7036003
loop_
_publ_author_name
'Hatnean, Jillian A.'
'Johnson, Samuel A.'

_publ_section_title
;
 Diamagnetic molybdenum nitride complexes supported by diligating tripodal
 triamido-phosphine ligands as precursors to paramagnetic phosphine
 donors.
;
_journal_issue 33
_journal_name_full 'Dalton transactions (Cambridge, England : 2003)'
_journal_page_first 14925
_journal_page_last 14936
_journal_paper_doi 10.1039/c5dt01415h
_journal_volume 44
_journal_year 2015
_chemical_formula_sum 'C108 H132 Mo4 N24 Ni O0 P4'
_chemical_formula_weight 2332.72
_space_group_crystal_system monoclinic
_space_group_IT_number 14
_space_group_name_Hall '-P 2ybc'
_space_group_name_H-M_alt 'P 1 21/c 1'
_symmetry_space_group_name_Hall '-P 2ybc'
_symmetry_space_group_name_H-M 'P 1 21/c 1'
_audit_creation_method SHELXL-2014/7
_audit_update_record
;
2015-06-26 deposited with the CCDC.
2015-07-22 downloaded from the CCDC.
;
_cell_angle_alpha 90
_cell_angle_beta 93.411(2)
_cell_angle_gamma 90
_cell_formula_units_Z 8
_cell_length_a 54.295(9)
_cell_length_b 16.506(3)
_cell_length_c 32.198(5)
_cell_measurement_temperature 293(2)
_cell_volume 28805(8)
_computing_structure_refinement 'SHELXL-2014/7 (Sheldrick, 2014)'
_diffrn_ambient_temperature 293(2)
_diffrn_measured_fraction_theta_full 1.000
_diffrn_measured_fraction_theta_max 1.000
_diffrn_radiation_type MoK\a
_diffrn_radiation_wavelength 0.71073
_diffrn_reflns_av_R_equivalents 0.0920
_diffrn_reflns_av_unetI/netI 0.0713
_diffrn_reflns_laue_measured_fraction_full 1.000
_diffrn_reflns_laue_measured_fraction_max 1.000
_diffrn_reflns_limit_h_max 52
_diffrn_reflns_limit_h_min -52
_diffrn_reflns_limit_k_max 15
_diffrn_reflns_limit_k_min -15
_diffrn_reflns_limit_l_max 30
_diffrn_reflns_limit_l_min -30
_diffrn_reflns_number 165547
_diffrn_reflns_point_group_measured_fraction_full 1.000
_diffrn_reflns_point_group_measured_fraction_max 1.000
_diffrn_reflns_theta_full 20.000
_diffrn_reflns_theta_max 20.000
_diffrn_reflns_theta_min 0.751
_exptl_absorpt_coefficient_mu 0.556
_exptl_crystal_density_diffrn 1.076
_exptl_crystal_F_000 9632
_refine_diff_density_max 2.843
_refine_diff_density_min -2.144
_refine_diff_density_rms 0.320
_refine_ls_extinction_method none
_refine_ls_goodness_of_fit_ref 1.242
_refine_ls_hydrogen_treatment undef
_refine_ls_matrix_type full
_refine_ls_number_parameters 1427
_refine_ls_number_reflns 26862
_refine_ls_number_restraints 0
_refine_ls_restrained_S_all 1.242
_refine_ls_R_factor_all 0.2401
_refine_ls_R_factor_gt 0.2299
_refine_ls_shift/su_max 0.643
_refine_ls_shift/su_mean 0.026
_refine_ls_structure_factor_coef Fsqd
_refine_ls_weighting_details 'w=1/[\s^2^(Fo^2^)+(0.0649P)^2^+4366.1011P] where P=(Fo^2^+2Fc^2^)/3'
_refine_ls_weighting_scheme calc
_refine_ls_wR_factor_gt 0.4930
_refine_ls_wR_factor_ref 0.5048
_reflns_Friedel_coverage 0.000
_reflns_number_gt 24155
_reflns_number_total 26862
_reflns_threshold_expression 'I > 2\s(I)'
_cod_data_source_file c5dt01415h1.cif
_cod_data_source_block 5a_low_quality_connectivity_only
_cod_depositor_comments 'Adding full bibliography for 7035997--7036004.cif.'
_cod_original_cell_volume 28804(8)
_cod_database_code 7036003
_shelx_shelxl_version_number 2014/7
_shelx_space_group_comment
;
The symmetry employed for this shelxl refinement is uniquely defined
by the following loop, which should always be used as a source of
symmetry information in preference to the above space-group names.
They are only intended as comments.
;

loop_
_space_group_symop_operation_xyz
'x, y, z'
'-x, y+1/2, -z+1/2'
'-x, -y, -z'
'x, -y-1/2, z-1/2'

loop_
_atom_site_label
_atom_site_type_symbol
_atom_site_fract_x
_atom_site_fract_y
_atom_site_fract_z
_atom_site_U_iso_or_equiv
_atom_site_adp_type
_atom_site_occupancy
_atom_site_site_symmetry_order
_atom_site_calc_flag
Ni1 Ni 0.37577(7) 0.1802(2) 0.33844(12) 0.0085(10) Uani 1 1 d
P1 P 0.39085(15) 0.1357(5) 0.3979(3) 0.012(2) Uiso 1 1 d
P2 P 0.40507(15) 0.2308(5) 0.3061(3) 0.012(2) Uiso 1 1 d
P3 P 0.35909(15) 0.0794(5) 0.3045(2) 0.010(2) Uiso 1 1 d
P4 P 0.34854(16) 0.2709(5) 0.3490(3) 0.018(2) Uiso 1 1 d
Mo1 Mo 0.41082(5) 0.06199(17) 0.47768(9) 0.0160(8) Uani 1 1 d
Mo2 Mo 0.44800(5) 0.30237(17) 0.26609(9) 0.0135(7) Uani 1 1 d
Mo3 Mo 0.33440(6) -0.05289(19) 0.25602(10) 0.0251(8) Uani 1 1 d
Mo4 Mo 0.31101(6) 0.3989(2) 0.36167(14) 0.0456(11) Uani 1 1 d
N1 N 0.4217(4) 0.0039(14) 0.4285(7) 0.006(6) Uiso 1 1 d
N2 N 0.3747(5) 0.0641(16) 0.4738(8) 0.016(7) Uiso 1 1 d
N3 N 0.4206(4) 0.1762(15) 0.4693(8) 0.012(6) Uiso 1 1 d
N4 N 0.4223(5) 0.0239(17) 0.5232(9) 0.026(7) Uiso 1 1 d
N5 N 0.4176(5) 0.3090(17) 0.2316(9) 0.025(7) Uiso 1 1 d
N6 N 0.4539(5) 0.1889(16) 0.2814(8) 0.014(6) Uiso 1 1 d
N7 N 0.4395(5) 0.3605(16) 0.3170(8) 0.015(6) Uiso 1 1 d
N8 N 0.4709(5) 0.3417(16) 0.2433(8) 0.019(7) Uiso 1 1 d
N9 N 0.3273(5) 0.0536(17) 0.2303(8) 0.023(7) Uiso 1 1 d
N10 N 0.3252(5) -0.0524(17) 0.3132(9) 0.026(7) Uiso 1 1 d
N11 N 0.3708(5) -0.0643(16) 0.2576(8) 0.018(7) Uiso 1 1 d
N12 N 0.3213(6) -0.124(2) 0.2285(10) 0.038(9) Uiso 1 1 d
N13 N 0.3432(6) 0.4166(19) 0.3980(10) 0.035(8) Uiso 1 1 d
N14 N 0.2994(6) 0.2894(19) 0.3730(10) 0.037(9) Uiso 1 1 d
N15 N 0.3196(6) 0.396(2) 0.3050(11) 0.048(9) Uiso 1 1 d
N16 N 0.2905(8) 0.472(3) 0.3686(13) 0.077(13) Uiso 1 1 d
C1 C 0.4085(5) 0.0389(17) 0.3937(8) 0.001(7) Uiso 1 1 d
C2 C 0.3649(6) 0.110(2) 0.4335(10) 0.019(8) Uiso 1 1 d
C3 C 0.4137(6) 0.2012(19) 0.4313(9) 0.010(8) Uiso 1 1 d
C4 C 0.4379(6) -0.058(2) 0.4227(10) 0.023(9) Uiso 1 1 d
C5 C 0.4348(5) -0.1154(18) 0.3894(9) 0.010(8) Uiso 1 1 d
C6 C 0.4510(6) -0.180(2) 0.3842(10) 0.022(9) Uiso 1 1 d
C7 C 0.4718(7) -0.189(2) 0.4105(11) 0.030(10) Uiso 1 1 d
C8 C 0.4752(9) -0.134(3) 0.4446(15) 0.058(13) Uiso 1 1 d
C9 C 0.4577(7) -0.069(2) 0.4504(11) 0.027(9) Uiso 1 1 d
C10 C 0.4463(7) -0.229(2) 0.3485(12) 0.034(10) Uiso 1 1 d
C11 C 0.5005(11) -0.137(4) 0.4752(18) 0.087(18) Uiso 1 1 d
C12 C 0.3555(6) 0.039(2) 0.4982(10) 0.019(8) Uiso 1 1 d
C13 C 0.3322(6) 0.072(2) 0.4959(11) 0.027(9) Uiso 1 1 d
C14 C 0.3142(6) 0.043(2) 0.5217(11) 0.024(9) Uiso 1 1 d
C15 C 0.3212(10) -0.022(3) 0.5477(16) 0.072(15) Uiso 1 1 d
C16 C 0.3409(7) -0.058(2) 0.5484(12) 0.036(10) Uiso 1 1 d
C17 C 0.3603(7) -0.029(2) 0.5231(12) 0.034(10) Uiso 1 1 d
C18 C 0.2886(9) 0.091(3) 0.5188(15) 0.065(14) Uiso 1 1 d
C19 C 0.3470(11) -0.130(4) 0.5792(18) 0.085(18) Uiso 1 1 d
C20 C 0.4355(5) 0.2311(18) 0.4975(9) 0.010(7) Uiso 1 1 d
C21 C 0.4469(6) 0.296(2) 0.4820(10) 0.021(9) Uiso 1 1 d
C22 C 0.4620(6) 0.3402(19) 0.5079(10) 0.014(8) Uiso 1 1 d
C23 C 0.4642(7) 0.331(2) 0.5483(12) 0.037(11) Uiso 1 1 d
C24 C 0.4528(5) 0.2660(18) 0.5657(9) 0.009(7) Uiso 1 1 d
C25 C 0.4376(5) 0.2140(18) 0.5392(9) 0.007(7) Uiso 1 1 d
C26 C 0.4759(8) 0.420(3) 0.4878(14) 0.055(13) Uiso 1 1 d
C27 C 0.4573(9) 0.247(3) 0.6097(14) 0.056(13) Uiso 1 1 d
C28 C 0.3973(5) 0.2623(18) 0.2514(9) 0.006(7) Uiso 1 1 d
C29 C 0.4332(6) 0.1594(19) 0.3058(10) 0.015(8) Uiso 1 1 d
C30 C 0.4187(6) 0.3255(19) 0.3318(9) 0.011(8) Uiso 1 1 d
C31 C 0.4110(7) 0.347(2) 0.1925(11) 0.030(10) Uiso 1 1 d
C32 C 0.4249(6) 0.414(2) 0.1828(10) 0.021(9) Uiso 1 1 d
C33 C 0.4216(8) 0.456(3) 0.1458(14) 0.050(12) Uiso 1 1 d
C34 C 0.4012(7) 0.426(2) 0.1158(12) 0.034(10) Uiso 1 1 d
C35 C 0.3922(8) 0.357(3) 0.1240(14) 0.054(13) Uiso 1 1 d
C36 C 0.3943(7) 0.308(2) 0.1666(12) 0.036(10) Uiso 1 1 d
C37 C 0.4326(8) 0.531(3) 0.1349(14) 0.051(12) Uiso 1 1 d
C38 C 0.3749(11) 0.301(4) 0.0882(19) 0.094(19) Uiso 1 1 d
C39 C 0.4731(6) 0.1357(19) 0.2782(10) 0.015(8) Uiso 1 1 d
C40 C 0.4728(6) 0.059(2) 0.3006(10) 0.017(8) Uiso 1 1 d
C41 C 0.4934(7) 0.010(2) 0.3018(12) 0.033(10) Uiso 1 1 d
C42 C 0.5143(7) 0.030(2) 0.2799(11) 0.032(10) Uiso 1 1 d
C43 C 0.5128(7) 0.105(2) 0.2592(11) 0.028(9) Uiso 1 1 d
C44 C 0.4932(6) 0.155(2) 0.2597(11) 0.024(9) Uiso 1 1 d
C45 C 0.4933(7) -0.069(3) 0.3274(12) 0.041(11) Uiso 1 1 d
C46 C 0.5367(7) 0.127(3) 0.2348(13) 0.041(11) Uiso 1 1 d
C47 C 0.4516(6) 0.429(2) 0.3402(10) 0.018(8) Uiso 1 1 d
C48 C 0.4383(7) 0.468(2) 0.3675(11) 0.028(9) Uiso 1 1 d
C49 C 0.4499(7) 0.533(2) 0.3895(12) 0.038(11) Uiso 1 1 d
C50 C 0.4756(7) 0.553(2) 0.3840(12) 0.032(10) Uiso 1 1 d
C51 C 0.4873(7) 0.517(2) 0.3555(12) 0.038(11) Uiso 1 1 d
C52 C 0.4764(5) 0.4464(18) 0.3304(9) 0.008(7) Uiso 1 1 d
C53 C 0.4355(7) 0.585(2) 0.4197(12) 0.040(11) Uiso 1 1 d
C54 C 0.5141(9) 0.534(3) 0.3481(14) 0.057(13) Uiso 1 1 d
C55 C 0.3411(5) 0.1160(18) 0.2547(9) 0.011(8) Uiso 1 1 d
C56 C 0.3372(5) 0.0184(18) 0.3357(9) 0.009(7) Uiso 1 1 d
C57 C 0.3810(6) 0.004(2) 0.2870(10) 0.016(8) Uiso 1 1 d
C58 C 0.3134(7) 0.088(2) 0.1975(11) 0.029(10) Uiso 1 1 d
C59 C 0.3181(7) 0.159(2) 0.1767(11) 0.028(9) Uiso 1 1 d
C60 C 0.3020(7) 0.183(2) 0.1445(11) 0.030(9) Uiso 1 1 d
C61 C 0.2829(8) 0.134(3) 0.1290(13) 0.046(12) Uiso 1 1 d
C62 C 0.2800(10) 0.065(4) 0.1430(17) 0.077(16) Uiso 1 1 d
C63 C 0.2933(8) 0.031(3) 0.1803(13) 0.044(11) Uiso 1 1 d
C64 C 0.3090(9) 0.266(3) 0.1241(15) 0.058(13) Uiso 1 1 d
C65 C 0.2537(11) 0.022(4) 0.1342(18) 0.085(17) Uiso 1 1 d
C66 C 0.3114(6) -0.105(2) 0.3373(10) 0.021(9) Uiso 1 1 d
C67 C 0.3075(6) -0.086(2) 0.3809(11) 0.026(9) Uiso 1 1 d
C68 C 0.2941(7) -0.140(3) 0.4051(12) 0.040(11) Uiso 1 1 d
C69 C 0.2864(7) -0.215(2) 0.3869(12) 0.033(10) Uiso 1 1 d
C70 C 0.2905(10) -0.237(3) 0.3462(17) 0.078(16) Uiso 1 1 d
C71 C 0.3033(8) -0.180(3) 0.3220(13) 0.043(11) Uiso 1 1 d
C72 C 0.2915(7) -0.126(2) 0.4491(12) 0.034(10) Uiso 1 1 d
C73 C 0.2837(10) -0.314(4) 0.3253(17) 0.079(17) Uiso 1 1 d
C74 C 0.3874(7) -0.118(2) 0.2412(11) 0.031(10) Uiso 1 1 d
C75 C 0.4129(7) -0.104(2) 0.2462(11) 0.032(10) Uiso 1 1 d
C76 C 0.4296(8) -0.160(3) 0.2239(13) 0.042(11) Uiso 1 1 d
C77 C 0.4195(7) -0.222(2) 0.2002(12) 0.037(11) Uiso 1 1 d
C78 C 0.3956(8) -0.233(3) 0.1972(13) 0.048(12) Uiso 1 1 d
C79 C 0.3780(7) -0.184(2) 0.2199(12) 0.032(10) Uiso 1 1 d
C80 C 0.4567(8) -0.139(3) 0.2274(13) 0.048(12) Uiso 1 1 d
C81 C 0.3852(11) -0.310(4) 0.1771(19) 0.089(18) Uiso 1 1 d
C82 C 0.3580(6) 0.3486(19) 0.3905(9) 0.011(8) Uiso 1 1 d
C83 C 0.3181(7) 0.236(2) 0.3663(11) 0.029(9) Uiso 1 1 d
C84 C 0.3396(8) 0.331(3) 0.3011(13) 0.049(12) Uiso 1 1 d
C85 C 0.2748(7) 0.257(3) 0.3813(12) 0.041(11) Uiso 1 1 d
C86 C 0.2744(8) 0.171(3) 0.3950(13) 0.042(11) Uiso 1 1 d
C87 C 0.2492(10) 0.141(3) 0.3938(16) 0.067(15) Uiso 1 1 d
C88 C 0.2285(9) 0.187(3) 0.3915(15) 0.065(14) Uiso 1 1 d
C89 C 0.2283(10) 0.271(3) 0.3772(16) 0.068(15) Uiso 1 1 d
C90 C 0.2532(8) 0.307(3) 0.3725(14) 0.052(12) Uiso 1 1 d
C91 C 0.2484(9) 0.054(3) 0.4122(16) 0.068(15) Uiso 1 1 d
C92 C 0.2090(9) 0.331(3) 0.3669(15) 0.065(14) Uiso 1 1 d
C93 C 0.3498(8) 0.469(3) 0.4284(14) 0.051(12) Uiso 1 1 d
C94 C 0.3717(6) 0.459(2) 0.4501(11) 0.023(9) Uiso 1 1 d
C95 C 0.3781(8) 0.511(3) 0.4846(14) 0.055(13) Uiso 1 1 d
C96 C 0.3667(8) 0.582(3) 0.4898(13) 0.047(12) Uiso 1 1 d
C97 C 0.3431(8) 0.594(3) 0.4687(14) 0.050(12) Uiso 1 1 d
C98 C 0.3362(7) 0.541(2) 0.4370(11) 0.027(9) Uiso 1 1 d
C99 C 0.4044(7) 0.496(2) 0.5107(12) 0.037(10) Uiso 1 1 d
C100 C 0.3259(13) 0.667(4) 0.479(2) 0.11(2) Uiso 1 1 d
C101 C 0.3158(9) 0.440(3) 0.2597(14) 0.055(13) Uiso 1 1 d
C102 C 0.3331(11) 0.435(4) 0.2357(19) 0.091(19) Uiso 1 1 d
C103 C 0.3252(12) 0.476(4) 0.195(2) 0.091(19) Uiso 1 1 d
C104 C 0.3038(18) 0.517(6) 0.198(3) 0.16(3) Uiso 1 1 d
C105 C 0.2851(9) 0.524(3) 0.2268(15) 0.057(13) Uiso 1 1 d
C106 C 0.2878(14) 0.486(5) 0.265(2) 0.13(3) Uiso 1 1 d
C107 C 0.3379(16) 0.482(5) 0.161(3) 0.14(3) Uiso 1 1 d
C108 C 0.2601(19) 0.571(6) 0.223(3) 0.18(4) Uiso 1 1 d
Ni2 Ni 0.12591(8) 0.7125(3) 0.15251(13) 0.0183(11) Uani 1 1 d
P5 P 0.11124(17) 0.6498(6) 0.0980(3) 0.023(2) Uiso 1 1 d
P6 P 0.09604(17) 0.7543(6) 0.1874(3) 0.019(2) Uiso 1 1 d
P7 P 0.14770(17) 0.6259(6) 0.1903(3) 0.020(2) Uiso 1 1 d
P8 P 0.14765(17) 0.8135(6) 0.1348(3) 0.023(2) Uiso 1 1 d
Mo5 Mo 0.09226(6) 0.5652(2) 0.02033(10) 0.0321(9) Uani 1 1 d
Mo6 Mo 0.05399(6) 0.8156(2) 0.23355(11) 0.0331(9) Uani 1 1 d
Mo7 Mo 0.17635(6) 0.5058(2) 0.24167(10) 0.0279(9) Uani 1 1 d
Mo8 Mo 0.17668(6) 0.9540(2) 0.10801(11) 0.0354(10) Uani 1 1 d
N17 N 0.0794(5) 0.6788(18) 0.0225(9) 0.027(8) Uiso 1 1 d
N18 N 0.0833(5) 0.5149(19) 0.0714(9) 0.033(8) Uiso 1 1 d
N19 N 0.1273(6) 0.5738(19) 0.0267(9) 0.034(8) Uiso 1 1 d
N20 N 0.0809(6) 0.517(2) -0.0200(11) 0.050(10) Uiso 1 1 d
N21 N 0.0848(5) 0.8267(18) 0.2666(9) 0.029(8) Uiso 1 1 d
N22 N 0.0508(5) 0.7042(16) 0.2196(8) 0.019(7) Uiso 1 1 d
N23 N 0.0554(5) 0.8753(17) 0.1821(9) 0.026(7) Uiso 1 1 d
N24 N 0.0297(6) 0.849(2) 0.2591(10) 0.045(9) Uiso 1 1 d
N25 N 0.1407(5) 0.4787(16) 0.2390(8) 0.018(7) Uiso 1 1 d
N26 N 0.1857(5) 0.5112(17) 0.1841(8) 0.024(7) Uiso 1 1 d
N27 N 0.1793(5) 0.6161(17) 0.2654(8) 0.021(7) Uiso 1 1 d
N28 N 0.1924(5) 0.4387(19) 0.2706(9) 0.033(8) Uiso 1 1 d
N29 N 0.1456(5) 0.9482(18) 0.0766(9) 0.029(8) Uiso 1 1 d
N30 N 0.1923(5) 0.8535(17) 0.1010(9) 0.025(7) Uiso 1 1 d
N31 N 0.1691(5) 0.9577(18) 0.1689(9) 0.031(8) Uiso 1 1 d
N32 N 0.1926(7) 1.037(2) 0.0949(11) 0.056(10) Uiso 1 1 d
C109 C 0.0866(6) 0.713(2) 0.0682(10) 0.022(9) Uiso 1 1 d
C110 C 0.0972(7) 0.549(2) 0.1078(11) 0.032(10) Uiso 1 1 d
C111 C 0.1347(6) 0.630(2) 0.0592(11) 0.025(9) Uiso 1 1 d
C112 C 0.0609(9) 0.722(3) -0.0031(15) 0.058(13) Uiso 1 1 d
C113 C 0.0479(8) 0.781(3) 0.0146(13) 0.047(12) Uiso 1 1 d
C114 C 0.0318(10) 0.827(3) -0.0160(17) 0.070(15) Uiso 1 1 d
C115 C 0.0321(9) 0.815(3) -0.0564(16) 0.065(14) Uiso 1 1 d
C116 C 0.0463(8) 0.756(3) -0.0729(13) 0.048(12) Uiso 1 1 d
C117 C 0.0624(8) 0.714(3) -0.0456(13) 0.047(12) Uiso 1 1 d
C118 C 0.0149(10) 0.884(3) 0.0044(16) 0.070(15) Uiso 1 1 d
C119 C 0.0473(8) 0.737(3) -0.1192(14) 0.053(12) Uiso 1 1 d
C120 C 0.0657(6) 0.447(2) 0.0787(11) 0.023(9) Uiso 1 1 d
C121 C 0.0715(6) 0.397(2) 0.1107(11) 0.025(9) Uiso 1 1 d
C122 C 0.0568(9) 0.331(3) 0.1188(15) 0.059(13) Uiso 1 1 d
C123 C 0.0341(7) 0.322(2) 0.0917(12) 0.038(10) Uiso 1 1 d
C124 C 0.0268(9) 0.375(3) 0.0570(16) 0.068(15) Uiso 1 1 d
C125 C 0.0455(9) 0.436(3) 0.0515(15) 0.064(14) Uiso 1 1 d
C126 C 0.0589(10) 0.261(4) 0.1535(18) 0.082(17) Uiso 1 1 d
C127 C 0.0048(9) 0.369(3) 0.0301(15) 0.058(13) Uiso 1 1 d
C128 C 0.1476(6) 0.548(2) -0.0010(10) 0.021(9) Uiso 1 1 d
C129 C 0.1671(7) 0.592(2) -0.0020(12) 0.038(11) Uiso 1 1 d
C130 C 0.1874(6) 0.5639(19) -0.0277(10) 0.015(8) Uiso 1 1 d
C131 C 0.1844(7) 0.496(2) -0.0489(11) 0.029(9) Uiso 1 1 d
C132 C 0.1635(9) 0.453(3) -0.0499(16) 0.067(15) Uiso 1 1 d
C133 C 0.1435(7) 0.476(2) -0.0239(11) 0.027(9) Uiso 1 1 d
C134 C 0.2109(8) 0.620(3) -0.0283(14) 0.052(12) Uiso 1 1 d
C135 C 0.1594(9) 0.381(3) -0.0750(16) 0.067(15) Uiso 1 1 d
C136 C 0.1057(8) 0.790(3) 0.2418(13) 0.045(11) Uiso 1 1 d
C137 C 0.0704(7) 0.675(2) 0.1931(12) 0.034(10) Uiso 1 1 d
C138 C 0.0806(8) 0.851(3) 0.1613(13) 0.043(11) Uiso 1 1 d
C139 C 0.0938(7) 0.864(2) 0.3046(12) 0.033(10) Uiso 1 1 d
C140 C 0.1164(7) 0.846(2) 0.3248(11) 0.029(9) Uiso 1 1 d
C141 C 0.1233(8) 0.883(3) 0.3636(13) 0.042(11) Uiso 1 1 d
C142 C 0.1079(10) 0.945(3) 0.3793(16) 0.072(15) Uiso 1 1 d
C143 C 0.0850(7) 0.966(2) 0.3579(12) 0.038(11) Uiso 1 1 d
C144 C 0.0788(8) 0.922(3) 0.3212(13) 0.046(12) Uiso 1 1 d
C145 C 0.1476(9) 0.853(3) 0.3847(15) 0.066(14) Uiso 1 1 d
C146 C 0.0696(11) 1.030(4) 0.3789(18) 0.085(17) Uiso 1 1 d
C147 C 0.0303(7) 0.647(2) 0.2188(12) 0.034(10) Uiso 1 1 d
C148 C 0.0296(7) 0.572(2) 0.1990(12) 0.036(10) Uiso 1 1 d
C149 C 0.0100(8) 0.520(3) 0.1986(13) 0.041(11) Uiso 1 1 d
C150 C -0.0101(8) 0.537(3) 0.2195(13) 0.047(12) Uiso 1 1 d
C151 C -0.0113(11) 0.620(4) 0.2381(18) 0.083(17) Uiso 1 1 d
C152 C 0.0084(9) 0.671(3) 0.2404(15) 0.065(14) Uiso 1 1 d
C153 C 0.0101(8) 0.437(3) 0.1753(14) 0.057(13) Uiso 1 1 d
C154 C -0.0344(12) 0.643(4) 0.261(2) 0.10(2) Uiso 1 1 d
C155 C 0.0432(7) 0.938(2) 0.1597(11) 0.029(9) Uiso 1 1 d
C156 C 0.0567(7) 0.983(2) 0.1283(12) 0.034(10) Uiso 1 1 d
C157 C 0.0428(7) 1.043(2) 0.1055(12) 0.037(11) Uiso 1 1 d
C158 C 0.0208(10) 1.061(3) 0.1197(17) 0.073(15) Uiso 1 1 d
C159 C 0.0080(9) 1.025(3) 0.1541(15) 0.062(14) Uiso 1 1 d
C160 C 0.0211(8) 0.959(3) 0.1723(13) 0.043(11) Uiso 1 1 d
C161 C 0.0527(9) 1.089(3) 0.0721(15) 0.058(13) Uiso 1 1 d
C162 C -0.0180(12) 1.044(4) 0.168(2) 0.11(2) Uiso 1 1 d
C163 C 0.1281(7) 0.549(2) 0.2160(11) 0.030(10) Uiso 1 1 d
C164 C 0.1707(6) 0.566(2) 0.1602(11) 0.026(9) Uiso 1 1 d
C165 C 0.1671(7) 0.670(2) 0.2327(11) 0.027(9) Uiso 1 1 d
C166 C 0.1254(6) 0.424(2) 0.2586(10) 0.019(8) Uiso 1 1 d
C167 C 0.1001(7) 0.429(3) 0.2512(12) 0.040(11) Uiso 1 1 d
C168 C 0.0846(8) 0.361(3) 0.2749(14) 0.049(12) Uiso 1 1 d
C169 C 0.0962(8) 0.312(3) 0.2972(14) 0.052(12) Uiso 1 1 d
C170 C 0.1214(7) 0.303(2) 0.3042(12) 0.038(11) Uiso 1 1 d
C171 C 0.1372(7) 0.364(2) 0.2840(11) 0.031(10) Uiso 1 1 d
C172 C 0.0553(10) 0.378(3) 0.2694(16) 0.070(15) Uiso 1 1 d
C173 C 0.1355(10) 0.253(3) 0.3348(17) 0.076(16) Uiso 1 1 d
C174 C 0.2050(7) 0.466(2) 0.1621(11) 0.032(10) Uiso 1 1 d
C175 C 0.2021(7) 0.473(2) 0.1190(12) 0.038(10) Uiso 1 1 d
C176 C 0.2227(8) 0.429(3) 0.0963(13) 0.046(12) Uiso 1 1 d
C177 C 0.2390(8) 0.383(3) 0.1176(13) 0.044(11) Uiso 1 1 d
C178 C 0.2383(8) 0.382(3) 0.1580(14) 0.054(13) Uiso 1 1 d
C179 C 0.2221(6) 0.4222(19) 0.1808(10) 0.014(8) Uiso 1 1 d
C180 C 0.2196(11) 0.440(4) 0.0473(18) 0.086(18) Uiso 1 1 d
C181 C 0.2591(9) 0.335(3) 0.1862(15) 0.059(13) Uiso 1 1 d
C182 C 0.1923(7) 0.653(2) 0.3005(12) 0.035(10) Uiso 1 1 d
C183 C 0.1958(7) 0.732(2) 0.3026(11) 0.029(9) Uiso 1 1 d
C184 C 0.2115(8) 0.762(3) 0.3396(14) 0.051(12) Uiso 1 1 d
C185 C 0.2192(7) 0.714(2) 0.3701(12) 0.038(10) Uiso 1 1 d
C186 C 0.2147(9) 0.629(3) 0.3677(15) 0.058(13) Uiso 1 1 d
C187 C 0.2002(8) 0.598(3) 0.3303(13) 0.048(12) Uiso 1 1 d
C188 C 0.2164(10) 0.854(3) 0.3394(17) 0.079(16) Uiso 1 1 d
C189 C 0.2238(10) 0.577(3) 0.4045(17) 0.077(16) Uiso 1 1 d
C190 C 0.1303(6) 0.8788(19) 0.0924(10) 0.015(8) Uiso 1 1 d
C191 C 0.1796(6) 0.785(2) 0.1131(10) 0.022(9) Uiso 1 1 d
C192 C 0.1574(8) 0.883(3) 0.1768(13) 0.045(11) Uiso 1 1 d
C193 C 0.1322(9) 0.987(3) 0.0420(15) 0.058(13) Uiso 1 1 d
C194 C 0.1089(7) 0.967(2) 0.0256(12) 0.040(11) Uiso 1 1 d
C195 C 0.1006(8) 1.006(3) -0.0114(13) 0.049(12) Uiso 1 1 d
C196 C 0.1141(8) 1.061(3) -0.0320(13) 0.047(12) Uiso 1 1 d
C197 C 0.1348(8) 1.078(3) -0.0179(13) 0.040(11) Uiso 1 1 d
C198 C 0.1477(9) 1.042(3) 0.0195(16) 0.065(14) Uiso 1 1 d
C199 C 0.0742(8) 0.984(3) -0.0267(13) 0.045(11) Uiso 1 1 d
C200 C 0.1530(14) 1.138(5) -0.042(2) 0.12(3) Uiso 1 1 d
C201 C 0.2152(9) 0.828(3) 0.0763(16) 0.066(14) Uiso 1 1 d
C202 C 0.2247(13) 0.754(4) 0.086(2) 0.11(2) Uiso 1 1 d
C203 C 0.2465(9) 0.730(3) 0.0645(15) 0.061(14) Uiso 1 1 d
C204 C 0.2569(10) 0.792(4) 0.0367(18) 0.081(17) Uiso 1 1 d
C205 C 0.2468(7) 0.863(3) 0.0299(12) 0.040(11) Uiso 1 1 d
C206 C 0.2253(7) 0.890(2) 0.0534(12) 0.039(11) Uiso 1 1 d
C207 C 0.2573(12) 0.652(4) 0.073(2) 0.10(2) Uiso 1 1 d
C208 C 0.2614(9) 0.932(3) 0.0066(15) 0.063(14) Uiso 1 1 d
C209 C 0.1740(7) 1.016(2) 0.2003(11) 0.030(10) Uiso 1 1 d
C210 C 0.1705(7) 0.996(2) 0.2406(12) 0.040(11) Uiso 1 1 d
C211 C 0.1744(7) 1.058(2) 0.2738(12) 0.036(10) Uiso 1 1 d
C212 C 0.1825(8) 1.136(3) 0.2617(14) 0.053(12) Uiso 1 1 d
C213 C 0.1875(9) 1.149(3) 0.2245(15) 0.057(13) Uiso 1 1 d
C214 C 0.1825(8) 1.092(3) 0.1874(13) 0.047(12) Uiso 1 1 d
C215 C 0.1705(10) 1.041(3) 0.3163(17) 0.074(16) Uiso 1 1 d
C216 C 0.1966(11) 1.239(4) 0.2109(18) 0.088(18) Uiso 1 1 d
O1 O 0.1121(6) 0.622(2) 0.3022(10) 0.068(9) Uiso 1 1 d
C217 C 0.1149(10) 0.533(3) 0.3573(17) 0.078(16) Uiso 1 1 d
C218 C 0.1294(10) 0.587(3) 0.3308(17) 0.074(16) Uiso 1 1 d
C219 C 0.0883(13) 0.571(4) 0.355(2) 0.11(2) Uiso 1 1 d
C220 C 0.0832(10) 0.611(3) 0.3126(16) 0.070(15) Uiso 1 1 d
O2 O 0.3801(5) 0.4803(15) 0.3035(8) 0.035(7) Uiso 1 1 d
C221 C 0.3664(10) 0.543(3) 0.3237(17) 0.075(16) Uiso 1 1 d
C222 C 0.3712(16) 0.614(5) 0.291(3) 0.14(3) Uiso 1 1 d
C223 C 0.3945(13) 0.600(4) 0.280(2) 0.10(2) Uiso 1 1 d
C224 C 0.3943(9) 0.506(3) 0.2761(16) 0.064(14) Uiso 1 1 d
O3 O 0.1504(5) 0.7962(17) 0.0081(8) 0.045(7) Uiso 1 1 d
C225 C 0.1705(10) 0.836(3) -0.0093(17) 0.078(17) Uiso 1 1 d
C226 C 0.1634(13) 0.841(4) -0.059(2) 0.11(2) Uiso 1 1 d
C227 C 0.1319(9) 0.839(3) -0.0600(15) 0.064(14) Uiso 1 1 d
C228 C 0.1303(8) 0.775(3) -0.0203(14) 0.054(13) Uiso 1 1 d
O4 O 0.3723(5) 0.8788(17) 0.3807(8) 0.045(7) Uiso 1 1 d
C229 C 0.3705(7) 0.800(2) 0.3581(12) 0.040(11) Uiso 1 1 d
C230 C 0.3787(11) 0.735(4) 0.3907(18) 0.084(17) Uiso 1 1 d
C231 C 0.3797(11) 0.778(4) 0.4309(18) 0.084(17) Uiso 1 1 d
C232 C 0.3686(7) 0.861(3) 0.4196(13) 0.042(11) Uiso 1 1 d
O5 O 0.2877(6) 0.1181(19) 0.2937(9) 0.057(8) Uiso 1 1 d
C233 C 0.2730(9) 0.052(3) 0.2965(16) 0.066(14) Uiso 1 1 d
C234 C 0.2477(19) 0.084(6) 0.275(3) 0.17(4) Uiso 1 1 d
C235 C 0.2484(12) 0.171(4) 0.268(2) 0.096(19) Uiso 1 1 d
C236 C 0.2766(10) 0.189(3) 0.2716(17) 0.075(16) Uiso 1 1 d
O6 O 0.3963(5) 0.0969(18) 0.1955(9) 0.053(8) Uiso 1 1 d
C237 C 0.3810(8) 0.059(3) 0.1670(14) 0.053(12) Uiso 1 1 d
C238 C 0.3925(13) 0.037(4) 0.128(2) 0.11(2) Uiso 1 1 d
C239 C 0.4202(9) 0.067(3) 0.1393(15) 0.063(14) Uiso 1 1 d
C240 C 0.4198(10) 0.093(3) 0.1803(16) 0.070(15) Uiso 1 1 d
O7 O 0.4692(6) 0.1991(19) 0.3909(9) 0.058(9) Uiso 1 1 d
C241 C 0.4761(9) 0.126(3) 0.4123(15) 0.063(14) Uiso 1 1 d
C242 C 0.5037(10) 0.116(3) 0.4067(17) 0.077(16) Uiso 1 1 d
C243 C 0.5123(9) 0.188(3) 0.3790(15) 0.064(14) Uiso 1 1 d
C244 C 0.4917(8) 0.244(3) 0.3770(14) 0.051(12) Uiso 1 1 d
O8 O 0.0321(5) 0.7022(17) 0.1117(8) 0.044(7) Uiso 1 1 d
C245 C 0.0223(9) 0.634(3) 0.0890(15) 0.062(14) Uiso 1 1 d
C246 C -0.0050(11) 0.642(4) 0.0949(19) 0.089(18) Uiso 1 1 d
C247 C -0.0097(10) 0.724(4) 0.0990(18) 0.082(17) Uiso 1 1 d
C248 C 0.0152(8) 0.759(3) 0.1225(13) 0.047(12) Uiso 1 1 d
O9 O 0.1096(5) 0.0111(18) 0.1857(9) 0.054(8) Uiso 1 1 d
C249 C 0.0994(7) 0.021(3) 0.2273(13) 0.042(11) Uiso 1 1 d
C250 C 0.1069(13) 0.100(4) 0.248(2) 0.11(2) Uiso 1 1 d
C251 C 0.1169(11) 0.145(4) 0.2007(19) 0.093(19) Uiso 1 1 d
C252 C 0.1112(9) 0.084(3) 0.1704(16) 0.068(15) Uiso 1 1 d
O10 O 0.8937(13) 0.713(4) 0.014(2) 0.19(3) Uiso 1 1 d
C253 C 0.906(2) 0.724(7) 0.060(4) 0.21(5) Uiso 1 1 d
C254 C 0.9307(18) 0.721(6) 0.049(3) 0.16(3) Uiso 1 1 d
C255 C 0.9347(14) 0.771(5) 0.013(3) 0.12(2) Uiso 1 1 d
C256 C 0.9147(18) 0.745(6) -0.015(3) 0.16(3) Uiso 1 1 d
O11 O 0.2136(7) 0.798(2) 0.2035(12) 0.093(12) Uiso 1 1 d
C257 C 0.2247(11) 0.874(4) 0.2163(19) 0.088(18) Uiso 1 1 d
C258 C 0.2488(14) 0.867(5) 0.229(2) 0.12(2) Uiso 1 1 d
C259 C 0.2544(14) 0.774(5) 0.205(2) 0.13(3) Uiso 1 1 d
C260 C 0.2291(11) 0.733(4) 0.2017(17) 0.078(16) Uiso 1 1 d
O12 O 0.1417(5) 0.4056(18) 0.1202(9) 0.050(8) Uiso 1 1 d
C261 C 0.1443(6) 0.3904(19) 0.0827(10) 0.013(8) Uiso 1 1 d
C262 C 0.1524(13) 0.294(4) 0.085(2) 0.11(2) Uiso 1 1 d
C263 C 0.1435(10) 0.265(3) 0.1250(17) 0.075(16) Uiso 1 1 d
C264 C 0.1442(10) 0.345(4) 0.1475(18) 0.080(17) Uiso 1 1 d
O13 O 0.3312(7) 0.286(2) 0.4739(11) 0.081(11) Uiso 1 1 d
C265 C 0.3467(14) 0.289(5) 0.513(2) 0.13(3) Uiso 1 1 d
C266 C 0.3334(9) 0.362(3) 0.5291(15) 0.065(14) Uiso 1 1 d
C267 C 0.3075(15) 0.371(5) 0.518(2) 0.13(3) Uiso 1 1 d
C268 C 0.3050(13) 0.323(4) 0.475(2) 0.11(2) Uiso 1 1 d
C701 C 0.3093(19) 0.810(6) 0.117(3) 0.15(3) Uiso 1 1 d
C702 C 0.3043(17) 0.881(6) 0.089(3) 0.15(3) Uiso 1 1 d
C703 C 0.3289(15) 0.945(5) 0.093(2) 0.13(3) Uiso 1 1 d
C704 C 0.3456(15) 0.890(5) 0.110(3) 0.13(3) Uiso 1 1 d
C705 C 0.332(2) 0.826(7) 0.112(3) 0.19(4) Uiso 1 1 d
C710 C 0.4375(16) 0.737(5) 0.518(3) 0.14(3) Uiso 1 1 d
C711 C 0.4526(13) 0.668(5) 0.528(2) 0.11(2) Uiso 1 1 d
C712 C 0.4475(17) 0.636(6) 0.570(3) 0.15(3) Uiso 1 1 d
C713 C 0.4195(14) 0.695(5) 0.578(2) 0.13(3) Uiso 1 1 d
C714 C 0.4189(14) 0.795(5) 0.545(2) 0.13(3) Uiso 1 1 d
C810 C 0.2461(9) 0.230(3) 0.0393(15) 0.060(14) Uiso 1 1 d
C811 C 0.222(3) 0.183(9) 0.038(5) 0.29(7) Uiso 1 1 d
C812 C 0.2356(17) 0.213(6) -0.006(3) 0.16(3) Uiso 1 1 d

loop_
_atom_site_aniso_label
_atom_site_aniso_U_11
_atom_site_aniso_U_22
_atom_site_aniso_U_33
_atom_site_aniso_U_23
_atom_site_aniso_U_13
_atom_site_aniso_U_12
Ni1 0.005(2) 0.008(2) 0.013(2) -0.0026(18) 0.0037(18) -0.0047(18)
Mo1 0.0212(18) 0.0071(16) 0.0198(18) -0.0037(14) 0.0022(14) -0.0030(14)
Mo2 0.0094(16) 0.0058(16) 0.0252(18) 0.0019(13) 0.0000(13) -0.0030(13)
Mo3 0.029(2) 0.0229(19) 0.0228(19) -0.0038(15) -0.0077(15) -0.0118(16)
Mo4 0.021(2) 0.017(2) 0.098(3) -0.007(2) 0.001(2) 0.0074(16)
Ni2 0.022(3) 0.023(3) 0.011(2) 0.007(2) 0.009(2) -0.004(2)
Mo5 0.032(2) 0.042(2) 0.022(2) 0.0028(17) 0.0090(16) -0.0038(18)
Mo6 0.040(2) 0.030(2) 0.032(2) 0.0013(17) 0.0189(17) 0.0016(17)
Mo7 0.027(2) 0.035(2) 0.0224(19) 0.0079(16) 0.0040(15) 0.0055(16)
Mo8 0.032(2) 0.041(2) 0.034(2) -0.0007(18) 0.0088(17) -0.0129(18)

loop_
_atom_type_symbol
_atom_type_description
_atom_type_scat_dispersion_real
_atom_type_scat_dispersion_imag
_atom_type_scat_source
C C 0.0033 0.0016 'International Tables Vol C Tables 4.2.6.8 and 6.1.1.4'
H H 0.0000 0.0000 'International Tables Vol C Tables 4.2.6.8 and 6.1.1.4'
N N 0.0061 0.0033 'International Tables Vol C Tables 4.2.6.8 and 6.1.1.4'
P P 0.1023 0.0942 'International Tables Vol C Tables 4.2.6.8 and 6.1.1.4'
Ni Ni 0.3393 1.1124 'International Tables Vol C Tables 4.2.6.8 and 6.1.1.4'
Mo Mo -1.6832 0.6857 'International Tables Vol C Tables 4.2.6.8 and 6.1.1.4'
O O 0.0106 0.0060 'International Tables Vol C Tables 4.2.6.8 and 6.1.1.4'

loop_
_geom_angle_atom_site_label_1
_geom_angle_atom_site_label_2
_geom_angle_atom_site_label_3
_geom_angle
P2 Ni1 P4 110.3(4)
P2 Ni1 P3 111.0(4)
P4 Ni1 P3 110.2(4)
P2 Ni1 P1 108.2(4)
P4 Ni1 P1 109.0(4)
P3 Ni1 P1 108.1(4)
C1 P1 C2 104.9(14)
C1 P1 C3 101.9(13)
C2 P1 C3 105.2(14)
C1 P1 Ni1 113.1(9)
C2 P1 Ni1 110.5(11)
C3 P1 Ni1 120.0(10)
C28 P2 C30 104.0(13)
C28 P2 C29 107.5(13)
C30 P2 C29 102.5(14)
C28 P2 Ni1 116.1(10)
C30 P2 Ni1 113.2(10)
C29 P2 Ni1 112.3(10)
C57 P3 C56 104.1(14)
C57 P3 C55 105.2(14)
C56 P3 C55 107.9(13)
C57 P3 Ni1 114.6(11)
C56 P3 Ni1 113.5(10)
C55 P3 Ni1 110.9(10)
C57 P3 Mo3 67.7(10)
C56 P3 Mo3 66.9(9)
C55 P3 Mo3 66.5(9)
Ni1 P3 Mo3 177.1(4)
C84 P4 C83 102.8(18)
C84 P4 C82 105.3(17)
C83 P4 C82 101.9(15)
C84 P4 Ni1 112.8(14)
C83 P4 Ni1 117.4(12)
C82 P4 Ni1 114.9(10)
N4 Mo1 N2 112.4(12)
N4 Mo1 N1 113.9(12)
N2 Mo1 N1 107.7(10)
N4 Mo1 N3 112.7(12)
N2 Mo1 N3 104.4(10)
N1 Mo1 N3 105.0(10)
N8 Mo2 N5 111.7(12)
N8 Mo2 N6 112.3(12)
N5 Mo2 N6 108.7(11)
N8 Mo2 N7 113.9(12)
N5 Mo2 N7 102.4(11)
N6 Mo2 N7 107.3(10)
N12 Mo3 N10 113.2(14)
N12 Mo3 N9 110.7(14)
N10 Mo3 N9 109.9(12)
N12 Mo3 N11 110.4(14)
N10 Mo3 N11 106.8(11)
N9 Mo3 N11 105.4(11)
N12 Mo3 P3 178.5(12)
N10 Mo3 P3 68.3(9)
N9 Mo3 P3 68.6(8)
N11 Mo3 P3 68.8(8)
N16 Mo4 N15 110.3(18)
N16 Mo4 N14 115.0(18)
N15 Mo4 N14 104.8(14)
N16 Mo4 N13 111.7(17)
N15 Mo4 N13 107.3(13)
N14 Mo4 N13 107.3(13)
C4 N1 C1 120(2)
C4 N1 Mo1 134(2)
C1 N1 Mo1 106.0(17)
C12 N2 C2 113(2)
C12 N2 Mo1 137(2)
C2 N2 Mo1 110.4(18)
C3 N3 C20 119(2)
C3 N3 Mo1 111(2)
C20 N3 Mo1 129.5(19)
C31 N5 C28 116(3)
C31 N5 Mo2 133(2)
C28 N5 Mo2 110.3(19)
C39 N6 C29 115(3)
C39 N6 Mo2 135(2)
C29 N6 Mo2 109.2(19)
C30 N7 C47 119(3)
C30 N7 Mo2 108.6(19)
C47 N7 Mo2 132(2)
C58 N9 C55 111(3)
C58 N9 Mo3 141(2)
C55 N9 Mo3 108.7(19)
C66 N10 C56 116(3)
C66 N10 Mo3 134(2)
C56 N10 Mo3 109.4(19)
C74 N11 C57 118(3)
C74 N11 Mo3 136(2)
C57 N11 Mo3 105.3(18)
C93 N13 C82 120(3)
C93 N13 Mo4 133(3)
C82 N13 Mo4 105(2)
C83 N14 C85 119(3)
C83 N14 Mo4 108(2)
C85 N14 Mo4 132(3)
C84 N15 C101 107(3)
C84 N15 Mo4 108(3)
C101 N15 Mo4 145(3)
N1 C1 P1 121.7(19)
N2 C2 P1 112(2)
N3 C3 P1 119(2)
N1 C4 C9 120(3)
N1 C4 C5 123(3)
C9 C4 C5 117(3)
C6 C5 C4 123(3)
C7 C6 C5 120(3)
C7 C6 C10 123(3)
C5 C6 C10 117(3)
C6 C7 C8 118(4)
C7 C8 C9 121(4)
C7 C8 C11 120(4)
C9 C8 C11 119(4)
C4 C9 C8 121(4)
C13 C12 C17 120(3)
C13 C12 N2 124(3)
C17 C12 N2 116(3)
C12 C13 C14 120(3)
C15 C14 C13 116(4)
C15 C14 C18 128(4)
C13 C14 C18 116(3)
C16 C15 C14 127(5)
C15 C16 C17 119(4)
C15 C16 C19 122(4)
C17 C16 C19 119(4)
C12 C17 C16 119(3)
C21 C20 C25 121(3)
C21 C20 N3 120(3)
C25 C20 N3 119(3)
C22 C21 C20 118(3)
C23 C22 C21 125(3)
C23 C22 C26 117(3)
C21 C22 C26 117(3)
C22 C23 C24 119(3)
C23 C24 C25 119(3)
C23 C24 C27 121(3)
C25 C24 C27 121(3)
C20 C25 C24 118(3)
N5 C28 P2 114(2)
N6 C29 P2 115(2)
N7 C30 P2 120(2)
C36 C31 C32 126(3)
C36 C31 N5 117(3)
C32 C31 N5 116(3)
C33 C32 C31 123(3)
C32 C33 C37 128(4)
C32 C33 C34 116(4)
C37 C33 C34 115(4)
C35 C34 C33 116(4)
C34 C35 C36 129(4)
C34 C35 C38 123(4)
C36 C35 C38 108(4)
C31 C36 C35 107(3)
C44 C39 N6 122(3)
C44 C39 C40 118(3)
N6 C39 C40 119(3)
C41 C40 C39 119(3)
C40 C41 C42 121(3)
C40 C41 C45 119(3)
C42 C41 C45 120(3)
C43 C42 C41 115(3)
C44 C43 C42 124(3)
C44 C43 C46 123(3)
C42 C43 C46 114(3)
C39 C44 C43 122(3)
C48 C47 C52 126(3)
C48 C47 N7 118(3)
C52 C47 N7 116(3)
C47 C48 C49 117(3)
C48 C49 C50 121(3)
C48 C49 C53 120(3)
C50 C49 C53 119(3)
C51 C50 C49 120(4)
C50 C51 C54 123(4)
C50 C51 C52 123(4)
C54 C51 C52 114(3)
C47 C52 C51 113(3)
N9 C55 P3 116(2)
N10 C56 P3 115(2)
N11 C57 P3 118(2)
C59 C58 N9 128(3)
C59 C58 C63 120(3)
N9 C58 C63 112(3)
C60 C59 C58 119(3)
C59 C60 C61 123(4)
C59 C60 C64 114(3)
C61 C60 C64 123(4)
C62 C61 C60 120(5)
C61 C62 C63 126(5)
C61 C62 C65 118(5)
C63 C62 C65 111(5)
C62 C63 C58 112(4)
C71 C66 N10 121(3)
C71 C66 C67 118(3)
N10 C66 C67 120(3)
C68 C67 C66 120(3)
C69 C68 C67 118(4)
C69 C68 C72 120(4)
C67 C68 C72 121(4)
C70 C69 C68 124(4)
C69 C70 C71 116(5)
C69 C70 C73 128(5)
C71 C70 C73 116(5)
C66 C71 C70 123(4)
C79 C74 N11 117(3)
C79 C74 C75 121(4)
N11 C74 C75 121(3)
C74 C75 C76 118(3)
C77 C76 C75 119(4)
C77 C76 C80 125(4)
C75 C76 C80 116(4)
C78 C77 C76 121(4)
C77 C78 C79 123(4)
C77 C78 C81 120(4)
C79 C78 C81 116(4)
C74 C79 C78 117(3)
N13 C82 P4 122(2)
N14 C83 P4 122(3)
N15 C84 P4 117(3)
C90 C85 N14 119(4)
C90 C85 C86 125(4)
N14 C85 C86 115(3)
C87 C86 C85 110(4)
C88 C87 C86 126(5)
C88 C87 C91 120(5)
C86 C87 C91 111(4)
C87 C88 C89 123(5)
C88 C89 C92 135(5)
C88 C89 C90 115(4)
C92 C89 C90 110(4)
C85 C90 C89 118(4)
N13 C93 C94 119(4)
N13 C93 C98 124(4)
C94 C93 C98 117(4)
C93 C94 C95 120(4)
C96 C95 C94 122(4)
C96 C95 C99 118(4)
C94 C95 C99 118(4)
C95 C96 C97 118(4)
C98 C97 C96 117(4)
C98 C97 C100 120(4)
C96 C97 C100 123(4)
C97 C98 C93 123(4)
C102 C101 N15 118(5)
C102 C101 C106 142(5)
N15 C101 C106 100(4)
C101 C102 C103 109(6)
C107 C103 C104 121(8)
C107 C103 C102 128(7)
C104 C103 C102 110(7)
C103 C104 C105 139(9)
C106 C105 C104 119(6)
C106 C105 C108 110(6)
C104 C105 C108 130(7)
C105 C106 C101 100(5)
P6 Ni2 P8 109.6(4)
P6 Ni2 P5 109.1(4)
P8 Ni2 P5 110.0(4)
P6 Ni2 P7 108.8(4)
P8 Ni2 P7 111.7(4)
P5 Ni2 P7 107.6(4)
C111 P5 C110 105.2(16)
C111 P5 C109 104.1(15)
C110 P5 C109 106.8(16)
C111 P5 Ni2 113.3(12)
C110 P5 Ni2 115.3(12)
C109 P5 Ni2 111.3(11)
C136 P6 C137 106.4(18)
C136 P6 C138 103.5(18)
C137 P6 C138 107.5(17)
C136 P6 Ni2 114.1(14)
C137 P6 Ni2 113.8(12)
C138 P6 Ni2 110.8(13)
C165 P7 C163 104.8(16)
C165 P7 C164 102.7(16)
C163 P7 C164 106.3(16)
C165 P7 Ni2 115.3(12)
C163 P7 Ni2 112.7(12)
C164 P7 Ni2 114.0(11)
C192 P8 C190 106.3(17)
C192 P8 C191 100.9(17)
C190 P8 C191 106.4(14)
C192 P8 Ni2 115.4(14)
C190 P8 Ni2 111.7(10)
C191 P8 Ni2 115.1(11)
N20 Mo5 N19 117.0(15)
N20 Mo5 N18 111.6(15)
N19 Mo5 N18 103.9(13)
N20 Mo5 N17 112.0(15)
N19 Mo5 N17 105.9(12)
N18 Mo5 N17 105.5(12)
N24 Mo6 N22 111.7(14)
N24 Mo6 N23 108.9(14)
N22 Mo6 N23 107.3(12)
N24 Mo6 N21 112.1(14)
N22 Mo6 N21 106.5(12)
N23 Mo6 N21 110.2(12)
N28 Mo7 N26 113.9(13)
N28 Mo7 N27 111.7(13)
N26 Mo7 N27 107.8(11)
N28 Mo7 N25 110.6(13)
N26 Mo7 N25 106.1(11)
N27 Mo7 N25 106.3(11)
N32 Mo8 N30 116.3(15)
N32 Mo8 N29 110.9(15)
N30 Mo8 N29 106.4(12)
N32 Mo8 N31 110.7(15)
N30 Mo8 N31 105.2(12)
N29 Mo8 N31 106.7(12)
C112 N17 C109 118(3)
C112 N17 Mo5 132(3)
C109 N17 Mo5 107.1(19)
C110 N18 C120 118(3)
C110 N18 Mo5 112(2)
C120 N18 Mo5 131(2)
C111 N19 C128 115(3)
C111 N19 Mo5 111(2)
C128 N19 Mo5 132(2)
C139 N21 C136 113(3)
C139 N21 Mo6 139(2)
C136 N21 Mo6 108(2)
C147 N22 C137 111(3)
C147 N22 Mo6 133(2)
C137 N22 Mo6 113(2)
C155 N23 C138 111(3)
C155 N23 Mo6 141(2)
C138 N23 Mo6 108(2)
C166 N25 C163 116(3)
C166 N25 Mo7 137(2)
C163 N25 Mo7 105(2)
C164 N26 C174 117(3)
C164 N26 Mo7 112(2)
C174 N26 Mo7 131(2)
C182 N27 C165 119(3)
C182 N27 Mo7 136(2)
C165 N27 Mo7 104(2)
C193 N29 C190 110(3)
C193 N29 Mo8 140(3)
C190 N29 Mo8 110(2)
C191 N30 C201 110(3)
C191 N30 Mo8 116(2)
C201 N30 Mo8 132(3)
C209 N31 C192 122(3)
C209 N31 Mo8 132(2)
C192 N31 Mo8 105(2)
N17 C109 P5 113(2)
N18 C110 P5 114(3)
N19 C111 P5 115(2)
C113 C112 C117 124(4)
C113 C112 N17 118(4)
C117 C112 N17 116(4)
C112 C113 C114 113(4)
C115 C114 C118 125(5)
C115 C114 C113 123(5)
C118 C114 C113 113(4)
C114 C115 C116 122(5)
C115 C116 C117 117(4)
C115 C116 C119 125(4)
C117 C116 C119 117(4)
C112 C117 C116 120(4)
C121 C120 C125 123(4)
C121 C120 N18 117(3)
C125 C120 N18 120(3)
C120 C121 C122 121(4)
C121 C122 C123 116(4)
C121 C122 C126 133(4)
C123 C122 C126 111(4)
C124 C123 C122 125(4)
C127 C124 C125 123(5)
C127 C124 C123 127(5)
C125 C124 C123 111(4)
C120 C125 C124 124(4)
C129 C128 C133 125(3)
C129 C128 N19 118(3)
C133 C128 N19 117(3)
C128 C129 C130 118(3)
C131 C130 C129 119(3)
C131 C130 C134 125(3)
C129 C130 C134 117(3)
C130 C131 C132 123(4)
C131 C132 C135 123(5)
C131 C132 C133 121(4)
C135 C132 C133 116(4)
C128 C133 C132 115(4)
N21 C136 P6 115(3)
N22 C137 P6 112(2)
N23 C138 P6 112(2)
C144 C139 C140 119(4)
C144 C139 N21 117(3)
C140 C139 N21 124(3)
C139 C140 C141 120(3)
C140 C141 C142 119(4)
C140 C141 C145 115(4)
C142 C141 C145 125(4)
C143 C142 C141 121(4)
C144 C143 C142 116(4)
C144 C143 C146 128(4)
C142 C143 C146 116(4)
C139 C144 C143 125(4)
C148 C147 N22 126(3)
C148 C147 C152 117(4)
N22 C147 C152 118(3)
C149 C148 C147 124(4)
C150 C149 C148 121(4)
C150 C149 C153 117(4)
C148 C149 C153 122(4)
C149 C150 C151 117(4)
C152 C151 C150 122(5)
C152 C151 C154 119(5)
C150 C151 C154 118(5)
C151 C152 C147 118(5)
C160 C155 N23 116(3)
C160 C155 C156 125(4)
N23 C155 C156 119(3)
C157 C156 C155 115(3)
C158 C157 C156 116(4)
C158 C157 C161 121(4)
C156 C157 C161 123(4)
C157 C158 C159 130(5)
C160 C159 C158 112(4)
C160 C159 C162 119(5)
C158 C159 C162 128(5)
C155 C160 C159 121(4)
N25 C163 P7 119(2)
N26 C164 P7 115(2)
N27 C165 P7 120(2)
C167 C166 N25 120(3)
C167 C166 C171 123(3)
N25 C166 C171 117(3)
C166 C167 C168 115(3)
C169 C168 C172 130(4)
C169 C168 C167 118(4)
C172 C168 C167 112(4)
C168 C169 C170 130(5)
C169 C170 C173 130(4)
C169 C170 C171 116(4)
C173 C170 C171 113(4)
C166 C171 C170 118(3)
C179 C174 C175 123(4)
C179 C174 N26 124(3)
C175 C174 N26 113(3)
C174 C175 C176 113(3)
C177 C176 C175 120(4)
C177 C176 C180 127(4)
C175 C176 C180 112(4)
C178 C177 C176 118(4)
C177 C178 C179 126(4)
C177 C178 C181 121(4)
C179 C178 C181 113(4)
C174 C179 C178 120(3)
C183 C182 C187 125(4)
C183 C182 N27 122(3)
C187 C182 N27 113(3)
C182 C183 C184 116(4)
C185 C184 C183 122(4)
C185 C184 C188 123(4)
C183 C184 C188 114(4)
C184 C185 C186 121(4)
C185 C186 C187 118(4)
C185 C186 C189 118(4)
C187 C186 C189 125(4)
C182 C187 C186 118(4)
N29 C190 P8 114(2)
N30 C191 P8 112(2)
N31 C192 P8 122(3)
C194 C193 N29 126(4)
C194 C193 C198 120(4)
N29 C193 C198 112(4)
C193 C194 C195 117(4)
C196 C195 C194 124(4)
C196 C195 C199 121(4)
C194 C195 C199 114(4)
C197 C196 C195 119(4)
C196 C197 C198 126(4)
C196 C197 C200 122(5)
C198 C197 C200 111(4)
C193 C198 C197 113(4)
C202 C201 C206 130(5)
C202 C201 N30 115(5)
C206 C201 N30 114(4)
C201 C202 C203 115(6)
C207 C203 C204 125(5)
C207 C203 C202 119(5)
C204 C203 C202 116(5)
C205 C204 C203 123(5)
C204 C205 C206 121(4)
C204 C205 C208 120(4)
C206 C205 C208 117(4)
C201 C206 C205 113(4)
C210 C209 N31 119(3)
C210 C209 C214 124(4)
N31 C209 C214 117(3)
C209 C210 C211 120(4)
C212 C211 C215 121(4)
C212 C211 C210 117(4)
C215 C211 C210 122(4)
C213 C212 C211 120(4)
C212 C213 C214 126(5)
C212 C213 C216 120(5)
C214 C213 C216 113(4)
C209 C214 C213 111(4)
C218 O1 C220 116(4)
C218 C217 C219 105(5)
O1 C218 C217 105(4)
C220 C219 C217 110(5)
C219 C220 O1 96(4)
C224 O2 C221 115(4)
O2 C221 C222 97(5)
C223 C222 C221 104(7)
C222 C223 C224 101(6)
O2 C224 C223 106(4)
C225 O3 C228 116(3)
O3 C225 C226 105(4)
C225 C226 C227 102(5)
C228 C227 C226 95(4)
O3 C228 C227 106(3)
C232 O4 C229 105(3)
O4 C229 C230 105(3)
C231 C230 C229 105(5)
C230 C231 C232 103(5)
O4 C232 C231 110(4)
C233 O5 C236 116(4)
O5 C233 C234 102(5)
C235 C234 C233 111(7)
C234 C235 C236 102(6)
O5 C236 C235 105(4)
C237 O6 C240 106(4)
O6 C237 C238 114(4)
C237 C238 C239 100(5)
C240 C239 C238 103(5)
C239 C240 O6 115(4)
C241 O7 C244 112(3)
O7 C241 C242 105(4)
C241 C242 C243 108(4)
C244 C243 C242 105(4)
C243 C244 O7 107(4)
C248 O8 C245 115(3)
O8 C245 C246 102(4)
C247 C246 C245 106(5)
C246 C247 C248 104(5)
O8 C248 C247 102(4)
C252 O9 C249 106(3)
O9 C249 C250 113(4)
C249 C250 C251 94(4)
C252 C251 C250 103(5)
O9 C252 C251 114(5)
C253 O10 C256 104(7)
C254 C253 O10 96(9)
C253 C254 C255 112(9)
C256 C255 C254 101(8)
C255 C256 O10 106(8)
C260 O11 C257 117(4)
C258 C257 O11 113(6)
C257 C258 C259 98(6)
C260 C259 C258 104(6)
O11 C260 C259 101(5)
C261 O12 C264 118(4)
O12 C261 C262 101(3)
C263 C262 C261 105(5)
C262 C263 C264 97(5)
O12 C264 C263 110(5)
C265 O13 C268 117(5)
O13 C265 C266 93(5)
C267 C266 C265 119(6)
C266 C267 C268 101(6)
O13 C268 C267 100(5)
C705 C701 C702 84(9)
C701 C702 C703 109(7)
C701 C702 C705 43(5)
C703 C702 C705 70(6)
C704 C703 C702 97(7)
C704 C703 C705 39(5)
C702 C703 C705 58(5)
C705 C704 C703 100(9)
C704 C705 C701 138(10)
C704 C705 C702 93(8)
C701 C705 C702 53(7)
C704 C705 C703 42(6)
C701 C705 C703 101(9)
C702 C705 C703 51(5)
C711 C710 C714 134(7)
C710 C711 C712 110(7)
C711 C712 C713 99(6)
C712 C713 C714 110(5)
C710 C714 C713 79(5)
C811 C810 C812 68(6)
C810 C811 C812 57(6)
C810 C812 C811 55(6)

loop_
_geom_bond_atom_site_label_1
_geom_bond_atom_site_label_2
_geom_bond_distance
Ni1 P2 2.124(9)
Ni1 P4 2.145(10)
Ni1 P3 2.160(9)
Ni1 P1 2.166(9)
P1 C1 1.87(3)
P1 C2 1.91(3)
P1 C3 1.92(3)
P2 C28 1.86(3)
P2 C30 1.90(3)
P2 C29 1.93(3)
P3 C57 1.83(3)
P3 C56 1.89(3)
P3 C55 1.93(3)
P3 Mo3 2.958(9)
P4 C84 1.88(4)
P4 C83 1.87(4)
P4 C82 1.90(3)
Mo1 N4 1.68(3)
Mo1 N2 1.96(3)
Mo1 N1 1.97(2)
Mo1 N3 1.98(2)
Mo2 N8 1.62(3)
Mo2 N5 1.94(3)
Mo2 N6 1.96(3)
Mo2 N7 1.98(3)
Mo3 N12 1.61(3)
Mo3 N10 1.93(3)
Mo3 N9 1.97(3)
Mo3 N11 1.98(3)
Mo4 N16 1.67(4)
Mo4 N15 1.91(3)
Mo4 N14 1.95(3)
Mo4 N13 2.06(3)
N1 C4 1.37(4)
N1 C1 1.42(4)
N2 C12 1.41(4)
N2 C2 1.57(4)
N3 C3 1.33(4)
N3 C20 1.49(4)
N5 C31 1.43(5)
N5 C28 1.52(4)
N6 C39 1.37(4)
N6 C29 1.49(4)
N7 C30 1.38(4)
N7 C47 1.48(4)
N9 C58 1.38(4)
N9 C55 1.47(4)
N10 C66 1.41(4)
N10 C56 1.50(4)
N11 C74 1.39(4)
N11 C57 1.56(4)
N13 C93 1.35(5)
N13 C82 1.41(4)
N14 C83 1.37(5)
N14 C85 1.48(5)
N15 C84 1.53(5)
N15 C101 1.63(6)
C4 C9 1.37(5)
C4 C5 1.43(5)
C5 C6 1.40(5)
C6 C7 1.38(5)
C6 C10 1.42(5)
C7 C8 1.43(6)
C8 C9 1.45(6)
C8 C11 1.65(7)
C12 C13 1.37(5)
C12 C17 1.38(5)
C13 C14 1.40(5)
C14 C15 1.40(6)
C14 C18 1.59(6)
C15 C16 1.23(6)
C16 C17 1.45(5)
C16 C19 1.57(7)
C20 C21 1.35(4)
C20 C25 1.37(4)
C21 C22 1.35(5)
C22 C23 1.31(5)
C22 C26 1.67(6)
C23 C24 1.38(5)
C24 C25 1.43(4)
C24 C27 1.46(5)
C31 C36 1.36(5)
C31 C32 1.39(5)
C32 C33 1.38(5)
C33 C37 1.43(6)
C33 C34 1.50(6)
C34 C35 1.28(6)
C35 C36 1.59(6)
C35 C38 1.72(7)
C39 C44 1.31(5)
C39 C40 1.46(5)
C40 C41 1.38(5)
C41 C42 1.41(5)
C41 C45 1.55(6)
C42 C43 1.41(5)
C43 C44 1.35(5)
C43 C46 1.60(5)
C47 C48 1.34(5)
C47 C52 1.43(4)
C48 C49 1.41(5)
C49 C50 1.46(5)
C49 C53 1.54(6)
C50 C51 1.29(5)
C51 C54 1.51(6)
C51 C52 1.52(5)
C58 C59 1.37(5)
C58 C63 1.52(6)
C59 C60 1.37(5)
C60 C61 1.38(5)
C60 C64 1.59(6)
C61 C62 1.24(6)
C62 C63 1.48(7)
C62 C65 1.61(8)
C66 C71 1.39(5)
C66 C67 1.47(5)
C67 C68 1.41(5)
C68 C69 1.42(5)
C68 C72 1.45(5)
C69 C70 1.39(6)
C70 C71 1.43(7)
C70 C73 1.47(8)
C74 C79 1.37(5)
C74 C75 1.40(5)
C75 C76 1.50(5)
C76 C77 1.37(6)
C76 C80 1.51(6)
C77 C78 1.31(5)
C78 C79 1.49(6)
C78 C81 1.51(7)
C85 C90 1.45(6)
C85 C86 1.48(6)
C86 C87 1.46(6)
C87 C88 1.36(7)
C87 C91 1.56(7)
C88 C89 1.46(7)
C89 C92 1.46(7)
C89 C90 1.49(7)
C93 C94 1.35(5)
C93 C98 1.43(6)
C94 C95 1.43(6)
C95 C96 1.33(6)
C95 C99 1.63(6)
C96 C97 1.43(6)
C97 C98 1.38(5)
C97 C100 1.58(8)
C101 C102 1.25(7)
C101 C106 1.72(9)
C102 C103 1.52(8)
C103 C107 1.33(9)
C103 C104 1.35(10)
C104 C105 1.41(10)
C105 C106 1.38(8)
C105 C108 1.56(11)
Ni2 P6 2.141(10)
Ni2 P8 2.139(10)
Ni2 P5 2.148(10)
Ni2 P7 2.180(10)
P5 C111 1.87(4)
P5 C110 1.86(4)
P5 C109 1.91(3)
P6 C136 1.89(4)
P6 C137 1.93(4)
P6 C138 1.97(4)
P7 C165 1.82(4)
P7 C163 1.89(4)
P7 C164 1.90(4)
P8 C192 1.83(4)
P8 C190 1.94(3)
P8 C191 1.96(3)
Mo5 N20 1.62(4)
Mo5 N19 1.91(3)
Mo5 N18 1.93(3)
Mo5 N17 2.00(3)
Mo6 N24 1.69(3)
Mo6 N22 1.90(3)
Mo6 N23 1.93(3)
Mo6 N21 1.94(3)
Mo7 N28 1.66(3)
Mo7 N26 1.95(3)
Mo7 N27 1.98(3)
Mo7 N25 1.98(3)
Mo8 N32 1.69(4)
Mo8 N30 1.88(3)
Mo8 N29 1.92(3)
Mo8 N31 2.03(3)
N17 C112 1.45(5)
N17 C109 1.60(4)
N18 C110 1.47(5)
N18 C120 1.50(5)
N19 C111 1.44(5)
N19 C128 1.52(5)
N21 C139 1.43(5)
N21 C136 1.55(5)
N22 C147 1.46(5)
N22 C137 1.48(5)
N23 C155 1.41(5)
N23 C138 1.60(5)
N25 C166 1.40(4)
N25 C163 1.51(5)
N26 C164 1.42(4)
N26 C174 1.50(5)
N27 C182 1.43(5)
N27 C165 1.50(4)
N29 C193 1.45(5)
N29 C190 1.52(4)
N30 C191 1.39(4)
N30 C201 1.57(6)
N31 C209 1.41(5)
N31 C192 1.42(5)
C112 C113 1.35(6)
C112 C117 1.38(6)
C113 C114 1.49(7)
C114 C115 1.32(7)
C114 C118 1.49(7)
C115 C116 1.37(6)
C116 C117 1.39(6)
C116 C119 1.53(6)
C120 C121 1.35(5)
C120 C125 1.38(6)
C121 C122 1.37(6)
C122 C123 1.48(6)
C122 C126 1.61(7)
C123 C124 1.45(6)
C124 C127 1.44(7)
C124 C125 1.44(7)
C128 C129 1.29(5)
C128 C133 1.40(5)
C129 C130 1.50(5)
C130 C131 1.31(5)
C130 C134 1.58(5)
C131 C132 1.34(6)
C132 C135 1.45(7)
C132 C133 1.46(6)
C139 C144 1.38(6)
C139 C140 1.39(5)
C140 C141 1.42(5)
C141 C142 1.44(6)
C141 C145 1.53(6)
C142 C143 1.42(6)
C143 C144 1.42(6)
C143 C146 1.53(7)
C147 C148 1.40(5)
C147 C152 1.46(6)
C148 C149 1.36(5)
C149 C150 1.35(6)
C149 C153 1.56(6)
C150 C151 1.49(7)
C151 C152 1.36(7)
C151 C154 1.54(8)
C155 C160 1.34(5)
C155 C156 1.48(5)
C156 C157 1.43(5)
C157 C158 1.34(6)
C157 C161 1.45(6)
C158 C159 1.47(7)
C159 C160 1.41(6)
C159 C162 1.53(8)
C166 C167 1.39(5)
C166 C171 1.41(5)
C167 C168 1.62(6)
C168 C169 1.23(6)
C168 C172 1.61(7)
C169 C170 1.38(6)
C170 C173 1.46(7)
C170 C171 1.51(5)
C174 C179 1.29(5)
C174 C175 1.39(5)
C175 C176 1.55(6)
C176 C177 1.32(6)
C176 C180 1.59(7)
C177 C178 1.30(6)
C178 C179 1.35(5)
C178 C181 1.61(6)
C182 C183 1.32(5)
C182 C187 1.37(6)
C183 C184 1.51(6)
C184 C185 1.31(6)
C184 C188 1.53(7)
C185 C186 1.43(6)
C186 C187 1.49(6)
C186 C189 1.52(7)
C193 C194 1.38(6)
C193 C198 1.46(7)
C194 C195 1.41(6)
C195 C196 1.36(6)
C195 C199 1.53(6)
C196 C197 1.22(5)
C197 C198 1.48(6)
C197 C200 1.63(8)
C201 C202 1.36(8)
C201 C206 1.40(6)
C202 C203 1.47(8)
C203 C207 1.43(8)
C203 C204 1.50(7)
C204 C205 1.31(7)
C205 C206 1.50(6)
C205 C208 1.60(6)
C209 C210 1.36(5)
C209 C214 1.41(6)
C210 C211 1.49(6)
C211 C212 1.42(6)
C211 C215 1.42(6)
C212 C213 1.26(6)
C213 C214 1.53(6)
C213 C216 1.63(8)
O1 C218 1.40(6)
O1 C220 1.64(6)
C217 C218 1.49(7)
C217 C219 1.57(8)
C219 C220 1.53(8)
O2 C224 1.28(5)
O2 C221 1.45(6)
C221 C222 1.60(9)
C222 C223 1.36(9)
C223 C224 1.57(8)
O3 C225 1.42(6)
O3 C228 1.43(5)
C225 C226 1.62(8)
C226 C227 1.71(8)
C227 C228 1.66(7)
O4 C232 1.31(5)
O4 C229 1.49(5)
C229 C230 1.55(7)
C230 C231 1.47(8)
C231 C232 1.53(7)
O5 C233 1.35(6)
O5 C236 1.48(6)
C233 C234 1.58(10)
C234 C235 1.47(11)
C235 C236 1.56(8)
O6 C237 1.36(5)
O6 C240 1.39(6)
C237 C238 1.47(8)
C238 C239 1.60(8)
C239 C240 1.39(7)
O7 C241 1.42(6)
O7 C244 1.52(5)
C241 C242 1.53(7)
C242 C243 1.57(7)
C243 C244 1.45(6)
O8 C248 1.37(5)
O8 C245 1.44(5)
C245 C246 1.51(7)
C246 C247 1.40(8)
C247 C248 1.61(7)
O9 C252 1.31(6)
O9 C249 1.49(5)
C249 C250 1.50(8)
C250 C251 1.80(9)
C251 C252 1.42(8)
O10 C253 1.60(12)
O10 C256 1.59(10)
C253 C254 1.42(12)
C254 C255 1.44(11)
C255 C256 1.44(11)
O11 C260 1.37(6)
O11 C257 1.43(7)
C257 C258 1.35(8)
C258 C259 1.75(10)
C259 C260 1.53(9)
O12 C261 1.25(4)
O12 C264 1.33(6)
C261 C262 1.65(8)
C262 C263 1.49(8)
C263 C264 1.51(8)
O13 C265 1.48(8)
O13 C268 1.55(7)
C265 C266 1.51(9)
C266 C267 1.44(8)
C267 C268 1.60(10)
C701 C705 1.26(12)
C701 C702 1.49(11)
C702 C703 1.70(11)
C702 C705 1.85(14)
C703 C704 1.38(10)
C703 C705 2.05(14)
C704 C705 1.30(12)
C710 C711 1.43(10)
C710 C714 1.67(11)
C711 C712 1.50(10)
C712 C713 1.84(11)
C713 C714 1.98(11)
C810 C811 1.52(15)
C810 C812 1.55(10)
C811 C812 1.71(16)
